data_7032569
loop_
_publ_author_name
'Bowers, Edith V.'
'Murphy, Geoffrey S.'
'Till, Stephanie N.'
'VandenBussche, Christopher J.'
'Yaroschak, Melissa M.'
'Pike, Robert D.'
'Butcher, Raymond J.'
'Bebout, Deborah C.'

_publ_section_title
;
 Bis-tetradentate complexes of Cd(ii) and Hg(ii) with N8 coordination:
 structural and NMR comparisons.
;
_journal_issue 43
_journal_name_full 'Dalton transactions (Cambridge, England : 2003)'
_journal_page_first 16475
_journal_page_last 16485
_journal_paper_doi 10.1039/c4dt02435d
_journal_volume 43
_journal_year 2014
_chemical_formula_moiety 'C34 H38 Cd N10, 2(Cl O4), C7 H8'
_chemical_formula_sum 'C41 H46 Cd Cl2 N10 O8'
_chemical_formula_weight 990.18
_chemical_name_systematic
'bis(((1-Methylimidazol-2-yl)methyl)bis((2-pyridyl)methyl)amine-N,N',N'',N''')-cadmium(ii) diperchlorate'
_space_group_crystal_system monoclinic
_space_group_IT_number 15
_space_group_name_Hall '-C 2yc'
_space_group_name_H-M_alt 'C 1 2/c 1'
_symmetry_space_group_name_Hall '-C 2yc'
_symmetry_space_group_name_H-M 'C 1 2/c 1'
_atom_sites_solution_hydrogens geom
_audit_creation_method SHELXL-2013
_cell_angle_alpha 90
_cell_angle_beta 98.3330(10)
_cell_angle_gamma 90
_cell_formula_units_Z 4
_cell_length_a 21.2799(4)
_cell_length_b 11.8681(2)
_cell_length_c 17.1300(3)
_cell_measurement_reflns_used 9955
_cell_measurement_temperature 100(2)
_cell_measurement_theta_max 68.29
_cell_measurement_theta_min 2.61
_cell_volume 4280.54(13)
_computing_cell_refinement 'SAINTPLUS (Bruker AXS, 2004)'
_computing_data_collection 'APEX2 (Bruker AXS, 2004)'
_computing_data_reduction SAINTPLUS
_computing_molecular_graphics 'SHELXLE (Hubschle, 2011)'
_computing_publication_material 'Mercury 3.3 (CCDC, 2014)'
_computing_structure_refinement 'SHELXL-2013 (Sheldrick, 2013)'
_computing_structure_solution 'SHELXS97 (Sheldrick, 1997)'
_diffrn_ambient_temperature 100(2)
_diffrn_measured_fraction_theta_full 0.978
_diffrn_measured_fraction_theta_max 0.993
_diffrn_measurement_device_type 'Bruker SMART APEX II CCD'
_diffrn_measurement_method '\w and \y'
_diffrn_radiation_monochromator graphite
_diffrn_radiation_source 'fine-focus sealed tube'
_diffrn_radiation_type CuK\a
_diffrn_radiation_wavelength 1.54178
_diffrn_reflns_av_R_equivalents 0.0444
_diffrn_reflns_av_unetI/netI 0.0249
_diffrn_reflns_Laue_measured_fraction_full 0.978
_diffrn_reflns_Laue_measured_fraction_max 0.993
_diffrn_reflns_limit_h_max 25
_diffrn_reflns_limit_h_min -25
_diffrn_reflns_limit_k_max 14
_diffrn_reflns_limit_k_min -14
_diffrn_reflns_limit_l_max 20
_diffrn_reflns_limit_l_min -18
_diffrn_reflns_number 23003
_diffrn_reflns_point_group_measured_fraction_full 0.978
_diffrn_reflns_point_group_measured_fraction_max 0.993
_diffrn_reflns_theta_full 67.679
_diffrn_reflns_theta_max 67.000
_diffrn_reflns_theta_min 4.199
_exptl_absorpt_coefficient_mu 5.780
_exptl_absorpt_correction_T_max 0.3958
_exptl_absorpt_correction_T_min 0.2041
_exptl_absorpt_correction_type numerical
_exptl_absorpt_process_details 'SADABS (Sheldrick, 2004)'
_exptl_crystal_colour colorless
_exptl_crystal_density_diffrn 1.536
_exptl_crystal_description block
_exptl_crystal_F_000 2032
_exptl_crystal_recrystallization_method 'Re-crystallisation from solvent: acetonitrile/toluene'
_exptl_crystal_size_max 0.481
_exptl_crystal_size_mid 0.342
_exptl_crystal_size_min 0.267
_refine_diff_density_max 0.321
_refine_diff_density_min -0.635
_refine_diff_density_rms 0.062
_refine_ls_extinction_method none
_refine_ls_goodness_of_fit_ref 1.149
_refine_ls_hydrogen_treatment constr
_refine_ls_matrix_type full
_refine_ls_number_parameters 334
_refine_ls_number_reflns 3796
_refine_ls_number_restraints 0
_refine_ls_restrained_S_all 1.149
_refine_ls_R_factor_all 0.0286
_refine_ls_R_factor_gt 0.0282
_refine_ls_shift/su_max 0.000
_refine_ls_shift/su_mean 0.000
_refine_ls_structure_factor_coef Fsqd
_refine_ls_weighting_details
;
 w=1/[\s^2^(Fo^2^)+(0.0144P)^2^+10.1885P]
 where P=(Fo^2^+2Fc^2^)/3
;
_refine_ls_weighting_scheme calc
_refine_ls_wR_factor_gt 0.0666
_refine_ls_wR_factor_ref 0.0668
_reflns_Friedel_coverage 0.000
_reflns_number_gt 3734
_reflns_number_total 3796
_reflns_threshold_expression 'I > 2\s(I)'
_cod_data_source_file c4dt02435d2.cif
_cod_data_source_block C2onc
_cod_depositor_comments 'Adding full bibliography for 7032566--7032570.cif.'
_cod_database_code 7032569
_shelx_space_group_comment
;
The symmetry employed for this shelxl refinement is uniquely defined
by the following loop, which should always be used as a source of
symmetry information in preference to the above space-group names.
They are only intended as comments.
;
_shelx_estimated_absorpt_t_min 0.167
_shelx_estimated_absorpt_t_max 0.307
_shelxl_version_number 2013-2

loop_
_space_group_symop_operation_xyz
'x, y, z'
'-x, y, -z+1/2'
'x+1/2, y+1/2, z'
'-x+1/2, y+1/2, -z+1/2'
'-x, -y, -z'
'x, -y, z-1/2'
'-x+1/2, -y+1/2, -z'
'x+1/2, -y+1/2, z-1/2'

loop_
_atom_site_label
_atom_site_type_symbol
_atom_site_fract_x
_atom_site_fract_y
_atom_site_fract_z
_atom_site_U_iso_or_equiv
_atom_site_adp_type
_atom_site_occupancy
_atom_site_site_symmetry_order
_atom_site_calc_flag
_atom_site_refinement_flags_posn
_atom_site_refinement_flags_adp
_atom_site_refinement_flags_occupancy
_atom_site_disorder_assembly
_atom_site_disorder_group
Cd1 Cd 0.5000 0.0000 0.5000 0.02282(8) Uani 1 2 d S . P . .
C1 C 0.60894(11) 0.18864(19) 0.59809(14) 0.0267(5) Uani 1 1 d . . . . .
H1A H 0.6237 0.2484 0.6368 0.032 Uiso 1 1 calc R U . . .
H1B H 0.6304 0.1999 0.5512 0.032 Uiso 1 1 calc R U . . .
N1 N 0.53996(9) 0.19920(15) 0.57474(11) 0.0240(4) Uani 1 1 d . . . . .
N2 N 0.59393(9) -0.01410(16) 0.60375(12) 0.0256(4) Uani 1 1 d . . . . .
C2 C 0.62730(10) 0.07562(19) 0.63385(13) 0.0219(5) Uani 1 1 d . . . . .
N3 N 0.41843(10) 0.11621(17) 0.57166(13) 0.0321(5) Uani 1 1 d . . . . .
C3 C 0.67910(12) 0.0648(2) 0.69279(14) 0.0300(5) Uani 1 1 d . . . . .
H3 H 0.7013 0.1299 0.7141 0.036 Uiso 1 1 calc R U . . .
N4 N 0.53850(8) 0.13445(16) 0.42008(11) 0.0247(4) Uani 1 1 d . . . . .
C4 C 0.69819(12) -0.0408(2) 0.72024(15) 0.0345(6) Uani 1 1 d . . . . .
H4 H 0.7337 -0.0496 0.7603 0.041 Uiso 1 1 calc R U . . .
N5 N 0.55644(9) 0.30543(17) 0.37914(12) 0.0283(4) Uani 1 1 d . . . . .
C5 C 0.66464(11) -0.1335(2) 0.68843(15) 0.0304(5) Uani 1 1 d . . . . .
H5 H 0.6769 -0.2075 0.7054 0.037 Uiso 1 1 calc R U . . .
C7 C 0.50734(12) 0.2176(2) 0.64298(14) 0.0298(5) Uani 1 1 d . . . . .
H7A H 0.5157 0.2953 0.6628 0.036 Uiso 1 1 calc R U . . .
H7B H 0.5242 0.1648 0.6856 0.036 Uiso 1 1 calc R U . . .
C6 C 0.61271(11) -0.1156(2) 0.63120(15) 0.0301(5) Uani 1 1 d . . . . .
H6 H 0.5891 -0.1794 0.6102 0.036 Uiso 1 1 calc R U . . .
C8 C 0.43683(12) 0.20020(19) 0.62202(14) 0.0269(5) Uani 1 1 d . . . . .
C9 C 0.39372(13) 0.2657(2) 0.65542(14) 0.0329(6) Uani 1 1 d . . . . .
H9 H 0.4081 0.3255 0.6904 0.039 Uiso 1 1 calc R U . . .
C10 C 0.32962(14) 0.2430(2) 0.63715(16) 0.0405(7) Uani 1 1 d . . . . .
H10 H 0.2993 0.2872 0.6591 0.049 Uiso 1 1 calc R U . . .
C11 C 0.31023(13) 0.1551(3) 0.58648(18) 0.0443(7) Uani 1 1 d . . . . .
H11 H 0.2665 0.1366 0.5734 0.053 Uiso 1 1 calc R U . . .
C12 C 0.35627(13) 0.0951(2) 0.55542(18) 0.0401(6) Uani 1 1 d . . . . .
H12 H 0.3429 0.0349 0.5203 0.048 Uiso 1 1 calc R U . . .
C13 C 0.52536(12) 0.28750(19) 0.51526(14) 0.0278(5) Uani 1 1 d . . . . .
H13A H 0.5512 0.3554 0.5306 0.033 Uiso 1 1 calc R U . . .
H13B H 0.4799 0.3084 0.5104 0.033 Uiso 1 1 calc R U . . .
C14 C 0.54023(10) 0.24235(19) 0.43845(13) 0.0235(5) Uani 1 1 d . . . . .
C15 C 0.55432(11) 0.1285(2) 0.34505(14) 0.0311(6) Uani 1 1 d . . . . .
H15 H 0.5573 0.0609 0.3161 0.037 Uiso 1 1 calc R U . . .
C16 C 0.56498(11) 0.2330(2) 0.31877(14) 0.0324(6) Uani 1 1 d . . . . .
H16 H 0.5761 0.2526 0.2688 0.039 Uiso 1 1 calc R U . . .
C17 C 0.56237(16) 0.4281(2) 0.37722(18) 0.0445(7) Uani 1 1 d . . . . .
H17A H 0.5841 0.4500 0.3329 0.067 Uiso 1 1 calc R U . . .
H17B H 0.5869 0.4543 0.4267 0.067 Uiso 1 1 calc R U . . .
H17C H 0.5200 0.4622 0.3708 0.067 Uiso 1 1 calc R U . . .
Cl1A Cl 0.3689(2) 0.4595(3) 0.3446(2) 0.0143(10) Uani 0.492(6) 1 d . . P A 1
O1A O 0.3704(4) 0.5600(4) 0.3031(3) 0.0505(15) Uani 0.492(6) 1 d . . P A 1
O2A O 0.4134(2) 0.3794(4) 0.3235(4) 0.0522(17) Uani 0.492(6) 1 d . . P A 1
O3A O 0.30775(18) 0.4115(3) 0.3376(4) 0.0493(17) Uani 0.492(6) 1 d . . P A 1
O4A O 0.3902(3) 0.4842(4) 0.4281(3) 0.066(2) Uani 0.492(6) 1 d . . P A 1
Cl1B Cl 0.3722(3) 0.4616(5) 0.3441(3) 0.0441(17) Uani 0.508(6) 1 d . . P A 2
O1B O 0.4091(4) 0.5428(5) 0.3067(3) 0.0544(16) Uani 0.508(6) 1 d . . P A 2
O2B O 0.4116(3) 0.3802(4) 0.3811(5) 0.071(2) Uani 0.508(6) 1 d . . P A 2
O3B O 0.3287(3) 0.4064(3) 0.2800(3) 0.0554(19) Uani 0.508(6) 1 d . . P A 2
O4B O 0.3365(3) 0.5175(7) 0.3927(6) 0.122(4) Uani 0.508(6) 1 d . . P A 2
C18 C 0.27794(14) 0.7289(3) 0.5769(2) 0.0555(9) Uani 1 1 d . . . . .
H18 H 0.2973 0.7160 0.6297 0.067 Uiso 1 1 calc R U . B 1
C20 C 0.23861(14) 0.6616(3) 0.4483(2) 0.0568(9) Uani 1 1 d . . . . .
H20 H 0.2308 0.6010 0.4119 0.068 Uiso 1 1 calc R U . C 1
C19A C 0.26639(13) 0.6396(3) 0.5254(2) 0.0551(9) Uani 0.5 1 d . . P D 1
C21 C 0.2847(3) 0.5112(5) 0.5604(3) 0.0391(13) Uani 0.5 1 d . . P D 1
H21A H 0.3110 0.4729 0.5260 0.059 Uiso 0.5 1 calc R U P D 1
H21B H 0.2457 0.4680 0.5619 0.059 Uiso 0.5 1 calc R U P D 1
H21C H 0.3083 0.5170 0.6138 0.059 Uiso 0.5 1 calc R U P D 1
C19B C 0.26639(13) 0.6396(3) 0.5254(2) 0.0551(9) Uani 0.5 1 d . . P D 2
H19 H 0.2771 0.5648 0.5422 0.066 Uiso 0.5 1 calc R U P D 2

loop_
_atom_site_aniso_label
_atom_site_aniso_U_11
_atom_site_aniso_U_22
_atom_site_aniso_U_33
_atom_site_aniso_U_23
_atom_site_aniso_U_13
_atom_site_aniso_U_12
Cd1 0.01440(12) 0.01931(13) 0.03506(14) -0.00895(9) 0.00462(9) -0.00620(8)
C1 0.0270(12) 0.0235(12) 0.0302(12) -0.0077(9) 0.0066(9) -0.0112(10)
N1 0.0259(10) 0.0210(9) 0.0268(10) -0.0040(8) 0.0093(8) -0.0040(8)
N2 0.0197(10) 0.0215(10) 0.0354(11) -0.0051(8) 0.0034(8) -0.0066(8)
C2 0.0213(11) 0.0230(11) 0.0235(11) -0.0069(9) 0.0103(9) -0.0071(9)
N3 0.0278(11) 0.0231(10) 0.0495(13) -0.0105(9) 0.0192(9) -0.0026(8)
C3 0.0304(13) 0.0335(13) 0.0256(12) -0.0105(10) 0.0027(10) -0.0113(11)
N4 0.0181(9) 0.0279(11) 0.0291(10) -0.0094(8) 0.0064(7) -0.0064(8)
C4 0.0306(13) 0.0441(15) 0.0273(12) -0.0041(11) -0.0013(10) -0.0044(12)
N5 0.0267(10) 0.0297(11) 0.0292(10) -0.0006(8) 0.0067(8) -0.0012(8)
C5 0.0260(12) 0.0315(13) 0.0344(13) 0.0028(10) 0.0066(10) -0.0013(10)
C7 0.0368(14) 0.0245(12) 0.0302(12) -0.0092(10) 0.0119(10) -0.0038(10)
C6 0.0237(12) 0.0210(12) 0.0454(15) -0.0038(10) 0.0041(10) -0.0077(10)
C8 0.0358(13) 0.0198(11) 0.0279(12) 0.0032(9) 0.0145(10) 0.0029(10)
C9 0.0503(16) 0.0257(12) 0.0254(12) 0.0027(10) 0.0149(11) 0.0136(11)
C10 0.0446(16) 0.0441(16) 0.0367(14) 0.0050(12) 0.0186(12) 0.0254(13)
C11 0.0305(14) 0.0540(18) 0.0523(17) -0.0002(14) 0.0192(12) 0.0089(13)
C12 0.0316(14) 0.0359(15) 0.0569(17) -0.0107(13) 0.0198(12) -0.0053(11)
C13 0.0350(13) 0.0177(11) 0.0332(13) -0.0037(9) 0.0129(10) -0.0028(10)
C14 0.0176(11) 0.0254(12) 0.0280(11) -0.0039(9) 0.0048(9) -0.0052(9)
C15 0.0221(12) 0.0407(15) 0.0303(12) -0.0154(11) 0.0027(9) -0.0034(10)
C16 0.0233(12) 0.0474(16) 0.0267(12) -0.0039(11) 0.0042(10) 0.0001(11)
C17 0.0622(19) 0.0306(14) 0.0437(16) 0.0087(12) 0.0185(14) -0.0021(13)
Cl1A 0.0188(16) 0.0088(18) 0.0164(16) 0.0014(13) 0.0060(12) 0.0024(13)
O1A 0.085(5) 0.017(2) 0.053(3) 0.014(2) 0.024(3) -0.008(3)
O2A 0.049(3) 0.024(2) 0.093(4) -0.015(3) 0.040(3) 0.0056(19)
O3A 0.023(2) 0.030(2) 0.092(5) 0.012(2) -0.003(2) -0.0036(16)
O4A 0.107(5) 0.059(3) 0.029(2) -0.017(2) 0.003(3) -0.007(3)
Cl1B 0.041(3) 0.036(3) 0.052(3) -0.023(2) -0.002(2) 0.004(2)
O1B 0.082(4) 0.034(3) 0.044(3) 0.013(2) -0.002(3) -0.014(3)
O2B 0.056(3) 0.039(3) 0.101(5) 0.036(3) -0.045(3) -0.006(2)
O3B 0.057(3) 0.030(2) 0.065(4) -0.018(2) -0.037(3) 0.010(2)
O4B 0.072(5) 0.139(6) 0.172(8) -0.124(6) 0.074(5) -0.040(4)
C18 0.0287(15) 0.083(3) 0.0567(19) -0.0132(18) 0.0113(13) -0.0301(16)
C20 0.0323(15) 0.079(3) 0.062(2) -0.0226(18) 0.0171(14) -0.0335(16)
C19A 0.0236(14) 0.081(2) 0.063(2) -0.0135(18) 0.0136(13) -0.0257(15)
C21 0.030(3) 0.056(4) 0.032(3) -0.004(2) 0.006(2) -0.010(2)
C19B 0.0236(14) 0.081(2) 0.063(2) -0.0135(18) 0.0136(13) -0.0257(15)

loop_
_atom_type_symbol
_atom_type_description
_atom_type_scat_dispersion_real
_atom_type_scat_dispersion_imag
_atom_type_scat_source
C C 0.0181 0.0091 'International Tables Vol C Tables 4.2.6.8 and 6.1.1.4'
H H 0.0000 0.0000 'International Tables Vol C Tables 4.2.6.8 and 6.1.1.4'
N N 0.0311 0.0180 'International Tables Vol C Tables 4.2.6.8 and 6.1.1.4'
O O 0.0492 0.0322 'International Tables Vol C Tables 4.2.6.8 and 6.1.1.4'
Cl Cl 0.3639 0.7018 'International Tables Vol C Tables 4.2.6.8 and 6.1.1.4'
Cd Cd 0.1185 4.6533 'International Tables Vol C Tables 4.2.6.8 and 6.1.1.4'

loop_
_geom_angle_atom_site_label_1
_geom_angle_atom_site_label_2
_geom_angle_atom_site_label_3
_geom_angle
_geom_angle_site_symmetry_1
_geom_angle_site_symmetry_3
N4 Cd1 N4 180.0 . 5_656
N4 Cd1 N2 81.26(6) . 5_656
N4 Cd1 N2 98.74(6) 5_656 5_656
N4 Cd1 N2 98.74(6) . .
N4 Cd1 N2 81.26(6) 5_656 .
N2 Cd1 N2 180.00(8) 5_656 .
N4 Cd1 N3 103.03(6) . .
N4 Cd1 N3 76.97(6) 5_656 .
N2 Cd1 N3 77.47(7) 5_656 .
N2 Cd1 N3 102.53(7) . .
N4 Cd1 N3 76.97(6) . 5_656
N4 Cd1 N3 103.03(6) 5_656 5_656
N2 Cd1 N3 102.52(7) 5_656 5_656
N2 Cd1 N3 77.48(7) . 5_656
N3 Cd1 N3 180.0 . 5_656
N4 Cd1 N1 64.85(6) . .
N4 Cd1 N1 115.15(6) 5_656 .
N2 Cd1 N1 115.86(6) 5_656 .
N2 Cd1 N1 64.14(6) . .
N3 Cd1 N1 61.24(6) . .
N3 Cd1 N1 118.76(6) 5_656 .
N1 C1 C2 112.18(18) . .
N1 C1 H1A 109.2 . .
C2 C1 H1A 109.2 . .
N1 C1 H1B 109.2 . .
C2 C1 H1B 109.2 . .
H1A C1 H1B 107.9 . .
C7 N1 C13 111.89(18) . .
C7 N1 C1 111.52(19) . .
C13 N1 C1 110.70(18) . .
C7 N1 Cd1 110.42(13) . .
C13 N1 Cd1 105.67(13) . .
C1 N1 Cd1 106.34(13) . .
C6 N2 C2 117.8(2) . .
C6 N2 Cd1 118.87(15) . .
C2 N2 Cd1 123.29(15) . .
N2 C2 C3 121.8(2) . .
N2 C2 C1 117.4(2) . .
C3 C2 C1 120.7(2) . .
C12 N3 C8 117.5(2) . .
C12 N3 Cd1 120.04(16) . .
C8 N3 Cd1 122.36(15) . .
C4 C3 C2 119.7(2) . .
C4 C3 H3 120.2 . .
C2 C3 H3 120.2 . .
C14 N4 C15 105.7(2) . .
C14 N4 Cd1 121.73(15) . .
C15 N4 Cd1 131.96(16) . .
C3 C4 C5 118.7(2) . .
C3 C4 H4 120.7 . .
C5 C4 H4 120.7 . .
C14 N5 C16 107.2(2) . .
C14 N5 C17 127.1(2) . .
C16 N5 C17 125.7(2) . .
C4 C5 C6 118.2(2) . .
C4 C5 H5 120.9 . .
C6 C5 H5 120.9 . .
N1 C7 C8 111.2(2) . .
N1 C7 H7A 109.4 . .
C8 C7 H7A 109.4 . .
N1 C7 H7B 109.4 . .
C8 C7 H7B 109.4 . .
H7A C7 H7B 108.0 . .
N2 C6 C5 123.8(2) . .
N2 C6 H6 118.1 . .
C5 C6 H6 118.1 . .
N3 C8 C9 122.3(2) . .
N3 C8 C7 116.4(2) . .
C9 C8 C7 121.3(2) . .
C10 C9 C8 119.2(2) . .
C10 C9 H9 120.4 . .
C8 C9 H9 120.4 . .
C9 C10 C11 119.0(2) . .
C9 C10 H10 120.5 . .
C11 C10 H10 120.5 . .
C12 C11 C10 117.9(3) . .
C12 C11 H11 121.0 . .
C10 C11 H11 121.0 . .
N3 C12 C11 124.1(3) . .
N3 C12 H12 118.0 . .
C11 C12 H12 118.0 . .
N1 C13 C14 107.77(19) . .
N1 C13 H13A 110.2 . .
C14 C13 H13A 110.2 . .
N1 C13 H13B 110.2 . .
C14 C13 H13B 110.2 . .
H13A C13 H13B 108.5 . .
N4 C14 N5 111.2(2) . .
N4 C14 C13 123.8(2) . .
N5 C14 C13 125.0(2) . .
C16 C15 N4 109.9(2) . .
C16 C15 H15 125.1 . .
N4 C15 H15 125.1 . .
C15 C16 N5 106.0(2) . .
C15 C16 H16 127.0 . .
N5 C16 H16 127.0 . .
N5 C17 H17A 109.5 . .
N5 C17 H17B 109.5 . .
H17A C17 H17B 109.5 . .
N5 C17 H17C 109.5 . .
H17A C17 H17C 109.5 . .
H17B C17 H17C 109.5 . .
O1A Cl1A O3A 113.1(5) . .
O1A Cl1A O2A 112.1(4) . .
O3A Cl1A O2A 110.4(4) . .
O1A Cl1A O4A 107.5(4) . .
O3A Cl1A O4A 108.4(4) . .
O2A Cl1A O4A 105.0(4) . .
O2B Cl1B O4B 114.4(7) . .
O2B Cl1B O1B 109.7(6) . .
O4B Cl1B O1B 109.2(6) . .
O2B Cl1B O3B 107.8(5) . .
O4B Cl1B O3B 108.7(6) . .
O1B Cl1B O3B 106.7(5) . .
C19A C18 C20 120.3(3) . 7_566
C19A C18 H18 119.8 . .
C20 C18 H18 119.8 7_566 .
C19A C20 C18 121.4(3) . 7_566
C19A C20 H20 119.3 . .
C18 C20 H20 119.3 7_566 .
C18 C19A C20 118.3(4) . .
C18 C19A C21 117.7(3) . .
C20 C19A C21 124.0(3) . .
C19A C21 H21A 109.5 . .
C19A C21 H21B 109.5 . .
H21A C21 H21B 109.5 . .
C19A C21 H21C 109.5 . .
H21A C21 H21C 109.5 . .
H21B C21 H21C 109.5 . .

loop_
_geom_bond_atom_site_label_1
_geom_bond_atom_site_label_2
_geom_bond_distance
_geom_bond_site_symmetry_2
Cd1 N4 2.3273(19) .
Cd1 N4 2.3274(19) 5_656
Cd1 N2 2.480(2) 5_656
Cd1 N2 2.480(2) .
Cd1 N3 2.6531(19) .
Cd1 N3 2.6532(19) 5_656
Cd1 N1 2.7633(18) .
C1 N1 1.470(3) .
C1 C2 1.503(3) .
C1 H1A 0.9900 .
C1 H1B 0.9900 .
N1 C7 1.460(3) .
N1 C13 1.463(3) .
N2 C6 1.333(3) .
N2 C2 1.341(3) .
C2 C3 1.389(3) .
N3 C12 1.335(3) .
N3 C8 1.339(3) .
C3 C4 1.380(4) .
C3 H3 0.9500 .
N4 C14 1.318(3) .
N4 C15 1.377(3) .
C4 C5 1.380(4) .
C4 H4 0.9500 .
N5 C14 1.347(3) .
N5 C16 1.377(3) .
N5 C17 1.462(3) .
C5 C6 1.383(3) .
C5 H5 0.9500 .
C7 C8 1.506(3) .
C7 H7A 0.9900 .
C7 H7B 0.9900 .
C6 H6 0.9500 .
C8 C9 1.388(3) .
C9 C10 1.381(4) .
C9 H9 0.9500 .
C10 C11 1.381(4) .
C10 H10 0.9500 .
C11 C12 1.379(4) .
C11 H11 0.9500 .
C12 H12 0.9500 .
C13 C14 1.497(3) .
C13 H13A 0.9900 .
C13 H13B 0.9900 .
C15 C16 1.349(4) .
C15 H15 0.9500 .
C16 H16 0.9500 .
C17 H17A 0.9800 .
C17 H17B 0.9800 .
C17 H17C 0.9800 .
Cl1A O1A 1.392(6) .
Cl1A O3A 1.409(6) .
Cl1A O2A 1.424(6) .
Cl1A O4A 1.466(6) .
Cl1B O2B 1.373(7) .
Cl1B O4B 1.376(8) .
Cl1B O1B 1.450(8) .
Cl1B O3B 1.482(7) .
C18 C19A 1.378(5) .
C18 C20 1.398(5) 7_566
C18 H18 0.9500 .
C20 C19A 1.392(5) .
C20 C18 1.398(5) 7_566
C20 H20 0.9500 .
C19A C21 1.663(7) .
C21 H21A 0.9800 .
C21 H21B 0.9800 .
C21 H21C 0.9800 .

loop_
_geom_hbond_atom_site_label_D
_geom_hbond_atom_site_label_H
_geom_hbond_atom_site_label_A
_geom_hbond_distance_DH
_geom_hbond_distance_HA
_geom_hbond_distance_DA
_geom_hbond_angle_DHA
_geom_hbond_site_symmetry_A
C1 H1A O1A 0.99 2.49 3.427(6) 157.3 5_666
C5 H5 O3A 0.95 2.56 3.392(5) 145.7 5_656
C5 H5 O3B 0.95 2.38 3.284(5) 159.2 5_656
C7 H7A O1B 0.99 2.51 3.398(6) 149.6 5_666
C6 H6 O2A 0.95 2.64 3.292(5) 126.7 5_656
C6 H6 O2B 0.95 2.39 3.185(6) 141.2 5_656
C9 H9 O1A 0.95 2.58 3.359(6) 139.2 6_566
C9 H9 O1B 0.95 2.53 3.426(6) 157.4 6_566
C11 H11 O3A 0.95 2.42 3.093(6) 127.8 7_556
C12 H12 N2 0.95 2.68 3.212(3) 115.6 5_656
C13 H13A O4A 0.99 2.33 3.318(6) 177.3 5_666
C13 H13B O2B 0.99 2.61 3.278(5) 124.8 .
C16 H16 O2A 0.95 2.22 3.082(6) 150.8 2_655
C17 H17A O1B 0.98 2.66 3.563(7) 154.3 2_655
C17 H17B O4A 0.98 2.57 3.500(5) 158.4 5_666
C17 H17C O2A 0.98 2.50 3.223(6) 130.7 .
C17 H17C O1B 0.98 2.63 3.579(8) 162.0 .
C17 H17C O2B 0.98 2.53 3.269(7) 131.7 .

loop_
_geom_torsion_atom_site_label_1
_geom_torsion_atom_site_label_2
_geom_torsion_atom_site_label_3
_geom_torsion_atom_site_label_4
_geom_torsion
_geom_torsion_site_symmetry_1
C2 C1 N1 C7 76.2(2) .
C2 C1 N1 C13 -158.54(18) .
C2 C1 N1 Cd1 -44.2(2) .
C6 N2 C2 C3 -1.2(3) .
Cd1 N2 C2 C3 179.00(16) .
C6 N2 C2 C1 175.3(2) .
Cd1 N2 C2 C1 -4.5(3) .
N1 C1 C2 N2 36.2(3) .
N1 C1 C2 C3 -147.2(2) .
N2 C2 C3 C4 1.6(4) .
C1 C2 C3 C4 -174.8(2) .
C2 C3 C4 C5 -0.5(4) .
C3 C4 C5 C6 -1.0(4) .
C13 N1 C7 C8 69.3(2) .
C1 N1 C7 C8 -166.13(19) .
Cd1 N1 C7 C8 -48.1(2) .
C2 N2 C6 C5 -0.3(4) .
Cd1 N2 C6 C5 179.45(19) .
C4 C5 C6 N2 1.4(4) .
C12 N3 C8 C9 -1.5(4) .
Cd1 N3 C8 C9 175.64(17) .
C12 N3 C8 C7 176.5(2) .
Cd1 N3 C8 C7 -6.4(3) .
N1 C7 C8 N3 37.9(3) .
N1 C7 C8 C9 -144.1(2) .
N3 C8 C9 C10 0.9(4) .
C7 C8 C9 C10 -177.0(2) .
C8 C9 C10 C11 0.4(4) .
C9 C10 C11 C12 -1.0(4) .
C8 N3 C12 C11 0.8(4) .
Cd1 N3 C12 C11 -176.4(2) .
C10 C11 C12 N3 0.4(5) .
C7 N1 C13 C14 -159.85(19) .
C1 N1 C13 C14 75.1(2) .
Cd1 N1 C13 C14 -39.6(2) .
C15 N4 C14 N5 -0.1(3) .
Cd1 N4 C14 N5 -172.03(14) .
C15 N4 C14 C13 179.3(2) .
Cd1 N4 C14 C13 7.4(3) .
C16 N5 C14 N4 0.6(3) .
C17 N5 C14 N4 179.1(2) .
C16 N5 C14 C13 -178.8(2) .
C17 N5 C14 C13 -0.4(4) .
N1 C13 C14 N4 27.3(3) .
N1 C13 C14 N5 -153.3(2) .
C14 N4 C15 C16 -0.4(3) .
Cd1 N4 C15 C16 170.30(16) .
N4 C15 C16 N5 0.8(3) .
C14 N5 C16 C15 -0.8(3) .
C17 N5 C16 C15 -179.3(2) .
C20 C18 C19A C20 0.6(5) 7_566
C20 C18 C19A C21 -177.6(3) 7_566
C18 C20 C19A C18 -0.7(5) 7_566
C18 C20 C19A C21 177.5(3) 7_566
